data_2006380
loop_
_publ_author_name
'Jones, Ray'
'Rattray, A. Graham M.'
'Scheffer, John R.'
'Trotter, James'

_publ_contact_author
;
Professor James Trotter
Department of Chemistry
University of British Columbia
Vancouver, B.C.
Canada V6T 1Z1
;
_publ_section_title
;
 Dimethyl
 9,10-Dihydro-9,10-ethenoanthracene-11-carboxylate-12-<i>S</i>-carbonothioate
;
_journal_issue 8
_journal_name_full 'Acta Crystallographica Section C'
_journal_page_first 1162
_journal_page_last 1164
_journal_paper_doi 10.1107/S0108270197003892
_journal_volume 53
_journal_year 1997
_chemical_formula_moiety 'C20 H16 O4 S'
_chemical_formula_sum 'C20 H16 O4 S'
_chemical_formula_weight 352.40
_space_group_IT_number 14
_symmetry_cell_setting monoclinic
_symmetry_space_group_name_Hall '-P 2yab'
_symmetry_space_group_name_H-M 'P 1 21/a 1'
_audit_creation_method 'by teXsan v1.7'
_cell_angle_alpha 90
_cell_angle_beta 90.243(14)
_cell_angle_gamma 90
_cell_formula_units_Z 4
_cell_length_a 12.023(2)
_cell_length_b 9.446(2)
_cell_length_c 15.205(2)
_cell_measurement_reflns_used 21
_cell_measurement_temperature 294
_cell_measurement_theta_max 25.1
_cell_measurement_theta_min 21.7
_cell_volume 1726.8(5)
_computing_cell_refinement 'MSC/AFC Diffractometer Control Software'
_computing_data_collection
;MSC/AFC Diffractometer Control Software (Molecular Structure Corporation,
 1993)
;
_computing_data_reduction 'TEXSAN (Molecular Structure Corporation, 1995)'
_computing_publication_material TEXSAN
_computing_structure_refinement TEXSAN
_computing_structure_solution 'SIR92 (Altomare, Cascarano, Giacovazzo & Guagliardi, 1993)'
_diffrn_ambient_temperature 294
_diffrn_measurement_device 'Rigaku AFC6S'
_diffrn_measurement_method '\w-2\q scan'
_diffrn_radiation_monochromator graphite
_diffrn_radiation_source 'X-ray tube'
_diffrn_radiation_type 'Mo K\a'
_diffrn_radiation_wavelength 0.7107
_diffrn_reflns_av_R_equivalents 0.013
_diffrn_reflns_av_sigmaI/netI 0.060
_diffrn_reflns_limit_h_max 16
_diffrn_reflns_limit_h_min 0
_diffrn_reflns_limit_k_max 13
_diffrn_reflns_limit_k_min 0
_diffrn_reflns_limit_l_max 21
_diffrn_reflns_limit_l_min -21
_diffrn_reflns_number 5550
_diffrn_reflns_reduction_process 'Lp corrections applied'
_diffrn_reflns_theta_max 29.99
_diffrn_reflns_theta_min 2.15
_diffrn_standards_decay_% 0.88
_diffrn_standards_interval_count 200
_diffrn_standards_number 3
_exptl_absorpt_coefficient_mu 0.21
_exptl_absorpt_correction_T_max 0.919
_exptl_absorpt_correction_T_min 0.866
_exptl_absorpt_correction_type
;
\y scans (North, Phillips & Matthews, 1968)
;
_exptl_crystal_colour colourless
_exptl_crystal_density_diffrn 1.355
_exptl_crystal_density_method 'not measured'
_exptl_crystal_description prism
_exptl_crystal_F_000 736
_exptl_crystal_size_max 0.50
_exptl_crystal_size_mid 0.50
_exptl_crystal_size_min 0.40
_refine_diff_density_max 0.24
_refine_diff_density_min -0.18
_refine_ls_extinction_method none
_refine_ls_goodness_of_fit_all 1.55
_refine_ls_goodness_of_fit_obs 1.83
_refine_ls_hydrogen_treatment refall
_refine_ls_matrix_type full
_refine_ls_number_constraints 0
_refine_ls_number_parameters 290
_refine_ls_number_reflns 3061
_refine_ls_number_restraints 0
_refine_ls_R_factor_all 0.0920
_refine_ls_R_factor_obs .0393
_refine_ls_shift/esd_max 0.004
_refine_ls_shift/esd_mean 0.001
_refine_ls_structure_factor_coef F
_refine_ls_weighting_details 'w = 1/[\s^2^(Fo) + 0.00029|Fo|^2^]'
_refine_ls_weighting_scheme calc
_refine_ls_wR_factor_all 0.0549
_refine_ls_wR_factor_obs .0496
_reflns_number_observed 3061
_reflns_number_total 5322
_reflns_observed_criterion >3.00\s(I)
_cod_data_source_file fg1284.cif
_cod_data_source_block FG1284
_cod_depositor_comments
;
The following automatic conversions were performed:

'_refine_ls_weighting_scheme' value 'w = 1/[\s^2^(Fo) +
0.00029|Fo|^2^]' was changed to 'calc'. New tag
'_refine_ls_weighting_details' was created. The value of the new tag
was set to 'w = 1/[\s^2^(Fo) + 0.00029|Fo|^2^]'.

Automatic conversion script
Id: cif_fix_values 3143 2015-03-26 13:38:13Z robertas 
;
_cod_original_cell_volume 1726.7(5)
_cod_original_sg_symbol_H-M 'P 21/a'
_cod_database_code 2006380

loop_
_symmetry_equiv_pos_as_xyz
'   +x,   +y,   +z'
'1/2-x,1/2+y,   -z'
'   -x,   -y,   -z'
'1/2+x,1/2-y,   +z'

loop_
_atom_site_aniso_label
_atom_site_aniso_U_11
_atom_site_aniso_U_22
_atom_site_aniso_U_33
_atom_site_aniso_U_12
_atom_site_aniso_U_13
_atom_site_aniso_U_23
S1 .0652(3) .0368(2) .0535(3) -.0061(2) .0303(2) -.0033(2)
O1 .1122(13) .0321(6) .0429(7) .0077(7) .0196(8) .0085(5)
O2 .1039(13) .0347(7) .0987(12) .0235(8) .0430(10) .0134(7)
O3 .0610(9) .0815(10) .0640(9) .0063(8) .0269(7) -.0238(8)
O4 .0878(11) .0437(8) .0660(9) -.0079(8) .0208(8) -.0141(6)
C1 .0389(10) .0474(10) .0470(10) .0037(8) .0030(8) .0056(8)
C2 .0453(11) .0567(12) .0583(12) -.0113(9) -.0028(9) .0079(9)
C3 .0619(13) .0414(10) .0558(12) -.0136(9) -.0031(10) .0020(8)
C4 .0566(11) .0319(8) .0431(10) -.0004(8) .0056(8) .0006(7)
C4a .0423(9) .0296(8) .0318(8) .0018(6) .0057(7) .0022(6)
C5 .0391(10) .0464(10) .0501(11) .0017(8) .0086(8) .0118(8)
C6 .0477(12) .0728(14) .0431(11) -.0067(10) -.0048(9) .0168(10)
C7 .0646(14) .0668(13) .0355(10) -.0095(11) .0019(9) .0008(9)
C8 .0535(11) .0478(10) .0370(9) -.0038(9) .0100(8) -.0037(8)
C8a .0391(9) .0338(8) .0339(8) -.0022(7) .0083(7) .0028(6)
C9 .0394(9) .0287(7) .0383(8) .0067(7) .0092(7) -.0016(6)
C9a .0386(9) .0332(7) .0333(8) .0010(7) .0030(7) .0020(6)
C10 .0396(9) .0261(7) .0401(9) .0064(6) .0103(7) .0009(6)
C10a .0387(9) .0319(7) .0372(8) -.0036(7) .0077(7) .0059(6)
C11 .0423(9) .0291(7) .0337(8) .0007(6) .0036(7) .0001(6)
C12 .0428(9) .0291(7) .0326(8) -.0006(6) .0088(7) .0000(6)
C13 .0558(11) .0302(8) .0420(9) .0012(7) -.0002(8) .0002(7)
C14 .148(3) .0344(10) .0538(14) .0036(14) .019(2) .0137(10)
C15 .0512(11) .0463(10) .0429(10) .0093(9) .0088(8) -.0074(8)
C16 .086(2) .112(3) .081(2) .026(2) .020(2) -.049(2)

loop_
_atom_site_label
_atom_site_fract_x
_atom_site_fract_y
_atom_site_fract_z
_atom_site_U_iso_or_equiv
_atom_site_thermal_displace_type
_atom_site_calc_flag
_atom_site_calc_attached_atom
_atom_site_refinement_flags
_atom_site_occupancy
S1 .39853(4) .30118(5) .36738(3) .05174(14) Uani d ? . 1.000
O1 .52541(14) .04787(13) .36677(8) .0623(4) Uani d ? . 1.000
O2 .64453(15) -.01082(14) .26188(11) .0790(5) Uani d ? . 1.000
O3 .30978(12) .4625(2) .47486(10) .0688(5) Uani d ? . 1.000
O4 .45013(14) .56965(15) .40335(10) .0658(5) Uani d ? . 1.000
C1 .80325(15) .4311(2) .18066(12) .0444(5) Uani d ? . 1.000
C2 .8405(2) .5685(2) .19705(14) .0535(6) Uani d ? . 1.000
C3 .7671(2) .6717(2) .22593(14) .0531(6) Uani d ? . 1.000
C4 .6551(2) .6399(2) .23745(12) .0439(5) Uani d ? . 1.000
C4a .61820(14) .5041(2) .22072(10) .0345(4) Uani d ? . 1.000
C5 .38483(15) .4304(2) .08031(12) .0452(5) Uani d ? . 1.000
C6 .3703(2) .3598(3) .00044(13) .0545(6) Uani d ? . 1.000
C7 .4424(2) .2538(3) -.02395(13) .0557(6) Uani d ? . 1.000
C8 .5314(2) .2161(2) .02932(11) .0461(5) Uani d ? . 1.000
C8a .54610(14) .2855(2) .10837(10) .0356(4) Uani d ? . 1.000
C9 .63565(14) .2582(2) .17747(10) .0354(4) Uani d ? . 1.000
C9a .69257(14) .3994(2) .19346(10) .0350(4) Uani d ? . 1.000
C10 .49916(14) .4513(2) .22487(10) .0352(4) Uani d ? . 1.000
C10a .47228(13) .3914(2) .13404(10) .0359(4) Uani d ? . 1.000
C11 .57175(14) .2207(2) .26122(10) .0350(4) Uani d ? . 1.000
C12 .50037(14) .32211(15) .28614(10) .0348(4) Uani d ? . 1.000
C13 .5862(2) .0758(2) .29629(11) .0426(5) Uani d ? . 1.000
C14 .5256(4) -.0970(3) .3979(2) .0786(9) Uani d ? . 1.000
C15 .3918(2) .4707(2) .41616(12) .0468(5) Uani d ? . 1.000
C16 .2967(3) .5828(4) .5335(2) .0928(11) Uani d ? . 1.000
H1 .8518(15) .360(2) .1594(12) .046(5) Uiso d ? . 1.000
H2 .922(2) .587(2) .1878(13) .065(6) Uiso d ? . 1.000
H3 .789(2) .768(2) .2380(13) .061(6) Uiso d ? . 1.000
H4 .6053(15) .715(2) .2558(12) .048(5) Uiso d ? . 1.000
H5 .337(2) .499(2) .0989(12) .046(5) Uiso d ? . 1.000
H6 .314(2) .387(2) -.0319(14) .062(6) Uiso d ? . 1.000
H7 .430(2) .199(2) -.0796(14) .066(6) Uiso d ? . 1.000
H8 .583(2) .140(2) .0128(12) .053(5) Uiso d ? . 1.000
H9 .6859(15) .190(2) .1605(11) .039(5) Uiso d ? . 1.000
H10 .4502(14) .522(2) .2407(11) .038(5) Uiso d ? . 1.000
H14a .487(3) -.153(4) .358(2) .124(12) Uiso d ? . 1.000
H14b .497(3) -.099(3) .445(2) .106(10) Uiso d ? . 1.000
H14c .607(3) -.129(3) .393(2) .110(11) Uiso d ? . 1.000
H16a .283(3) .660(3) .491(2) .104(11) Uiso d ? . 1.000
H16b .239(4) .564(5) .565(3) .21(2) Uiso d ? . 1.000
H16c .363(4) .627(5) .555(3) .18(2) Uiso d ? . 1.000

loop_
_atom_type_symbol
_atom_type_scat_dispersion_real
_atom_type_scat_dispersion_imag
_atom_type_scat_source
C 0.003 0.002
;International Tables for Crystallography
(1992, Vol. C, Tables 4.2.6.8 and 6.1.1.1)
;
H 0.000 0.000
;International Tables for Crystallography
(1992, Vol. C, Table 6.1.1.2)
;
O 0.011 0.006
;International Tables for Crystallography
(1992, Vol. C, Tables 4.2.6.8 and 6.1.1.1)
;
S 0.125 0.123
;International Tables for Crystallography
(1992, Vol. C, Tables 4.2.6.8 and 6.1.1.1)
;

loop_
_geom_angle_atom_site_label_1
_geom_angle_atom_site_label_2
_geom_angle_atom_site_label_3
_geom_angle
_geom_angle_publ_flag
C12 S1 C15 103.11(8) yes
C13 O1 C14 116.9(2) yes
C15 O3 C16 116.6(2) yes
C2 C1 C9a 119.1(2) no
C2 C1 H1 121.6(11) no
C9a C1 H1 119.3(11) no
C1 C2 C3 120.4(2) no
C1 C2 H2 116.7(13) no
C3 C2 H2 122.9(13) no
C2 C3 C4 120.3(2) no
C2 C3 H3 123.6(13) no
C4 C3 H3 116.1(13) no
C3 C4 C4a 119.2(2) no
C3 C4 H4 118.6(11) no
C4a C4 H4 122.2(11) no
C4 C4a C9a 120.4(2) no
C4 C4a C10 126.89(15) no
C9a C4a C10 112.64(13) no
C6 C5 C10a 118.7(2) no
C6 C5 H5 122.3(12) no
C10a C5 H5 118.9(12) no
C5 C6 C7 120.3(2) no
C5 C6 H6 116.3(15) no
C7 C6 H6 123.4(14) no
C6 C7 C8 121.0(2) no
C6 C7 H7 120.7(12) no
C8 C7 H7 118.3(12) no
C7 C8 C8a 118.8(2) no
C7 C8 H8 121.6(11) no
C8a C8 H8 119.5(12) no
C8 C8a C9 127.4(2) no
C8 C8a C10a 120.4(2) no
C9 C8a C10a 112.17(14) no
C8a C9 C9a 106.17(13) no
C8a C9 C11 104.90(13) no
C8a C9 H9 112.9(11) no
C9a C9 C11 107.30(13) no
C9a C9 H9 111.2(11) no
C11 C9 H9 113.9(11) no
C1 C9a C4a 120.5(2) no
C1 C9a C9 127.10(15) no
C4a C9a C9 112.38(14) no
C4a C10 C10a 106.28(12) no
C4a C10 C12 106.25(13) no
C4a C10 H10 112.2(11) no
C10a C10 C12 104.81(12) no
C10a C10 H10 111.8(11) no
C12 C10 H10 114.9(11) no
C5 C10a C8a 120.7(2) no
C5 C10a C10 126.54(15) no
C8a C10a C10 112.76(14) no
C9 C11 C12 113.16(13) no
C9 C11 C13 117.09(14) no
C12 C11 C13 129.28(15) no
S1 C12 C10 120.80(11) no
S1 C12 C11 124.58(12) no
C10 C12 C11 113.62(13) no
O1 C13 O2 122.8(2) no
O1 C13 C11 114.30(14) no
O2 C13 C11 122.8(2) no
O1 C14 H14a 109.(2) no
O1 C14 H14b 109.(2) no
O1 C14 H14c 104.7(18) no
H14a C14 H14b 111.(3) no
H14a C14 H14c 105.(3) no
H14b C14 H14c 119.(3) no
S1 C15 O3 105.26(14) no
S1 C15 O4 128.15(14) no
O3 C15 O4 126.5(2) no
O3 C16 H16a 101.0(18) no
O3 C16 H16b 106.(3) no
O3 C16 H16c 117.(3) no
H16a C16 H16b 113.(4) no
H16a C16 H16c 92.(3) no
H16b C16 H16c 125.(4) no

loop_
_geom_bond_atom_site_label_1
_geom_bond_atom_site_label_2
_geom_bond_site_symmetry_1
_geom_bond_site_symmetry_2
_geom_bond_distance
_geom_bond_publ_flag
S1 C12 . . 1.754(2) yes
S1 C15 . . 1.767(2) yes
O1 C13 . . 1.326(2) yes
O1 C14 . . 1.448(2) yes
O2 C13 . . 1.199(2) yes
O3 C15 . . 1.335(2) yes
O3 C16 . . 1.454(3) yes
O4 C15 . . 1.185(2) yes
C1 C2 . . 1.395(3) no
C1 C9a . . 1.379(2) no
C1 H1 . . .95(2) no
C2 C3 . . 1.387(3) no
C2 H2 . . 1.01(2) no
C3 C4 . . 1.391(3) no
C3 H3 . . .96(2) no
C4 C4a . . 1.381(2) no
C4 H4 . . .97(2) no
C4a C9a . . 1.397(2) no
C4a C10 . . 1.517(2) no
C5 C6 . . 1.396(3) no
C5 C10a . . 1.379(2) no
C5 H5 . . .91(2) no
C6 C7 . . 1.376(3) no
C6 H6 . . .87(2) no
C7 C8 . . 1.386(3) no
C7 H7 . . 1.00(2) no
C8 C8a . . 1.380(2) no
C8 H8 . . .98(2) no
C8a C9 . . 1.523(2) no
C8a C10a . . 1.394(2) no
C9 C9a . . 1.518(2) no
C9 C11 . . 1.531(2) no
C9 H9 . . .92(2) no
C10 C10a . . 1.526(2) no
C10 C12 . . 1.536(2) no
C10 H10 . . .92(2) no
C11 C12 . . 1.342(2) yes
C11 C13 . . 1.479(2) no
C14 H14a . . .93(4) no
C14 H14b . . .79(3) no
C14 H14c . . 1.03(3) no
C16 H16a . . .99(3) no
C16 H16b . . .87(5) no
C16 H16c . . .96(5) no

loop_
_geom_contact_atom_site_label_1
_geom_contact_atom_site_label_2
_geom_contact_distance
_geom_contact_site_symmetry_2
_geom_contact_publ_flag
S1 C16 3.473(3) 2_546 no
O1 C2 3.573(3) 4_455 no
O2 C4 3.323(2) 1_545 no
O2 C3 3.387(3) 1_545 no
O3 O4 3.436(2) 3_666 no
O4 C14 3.278(3) 1_565 no
O4 C15 3.353(3) 3_666 no
O4 O4 3.432(3) 3_666 no
O4 C16 3.498(4) 3_666 no
C2 C13 3.581(3) 4 no

loop_
_geom_torsion_atom_site_label_1
_geom_torsion_atom_site_label_2
_geom_torsion_atom_site_label_3
_geom_torsion_atom_site_label_4
_geom_torsion
_geom_torsion_publ_flag
S1 C12 C10 C4a 135.14(12) no
S1 C12 C10 C10a -112.58(13) no
S1 C12 C11 C9 168.75(12) no
S1 C12 C11 C13 -3.1(3) no
S1 C15 O3 C16 171.6(2) no
O1 C13 C11 C9 -177.44(15) no
O1 C13 C11 C12 -5.9(3) no
O2 C13 O1 C14 -4.4(3) no
O2 C13 C11 C9 -0.2(3) no
O2 C13 C11 C12 171.3(2) no
O3 C15 S1 C12 176.04(13) no
O4 C15 S1 C12 -7.1(2) no
O4 C15 O3 C16 -5.3(4) no
C1 C2 C3 C4 -1.1(3) no
C1 C9a C4a C4 -1.7(3) no
C1 C9a C4a C10 175.92(15) no
C1 C9a C9 C8a -119.5(2) no
C1 C9a C9 C11 128.7(2) no
C2 C1 C9a C4a 1.3(3) no
C2 C1 C9a C9 178.5(2) no
C2 C3 C4 C4a 0.7(3) no
C3 C2 C1 C9a 0.1(3) no
C3 C4 C4a C9a 0.7(3) no
C3 C4 C4a C10 -176.6(2) no
C4 C4a C9a C9 -179.30(15) no
C4 C4a C10 C10a 122.3(2) no
C4 C4a C10 C12 -126.5(2) no
C4a C9a C9 C8a 57.8(2) no
C4a C9a C9 C11 -53.9(2) no
C4a C10 C10a C5 -124.6(2) no
C4a C10 C10a C8a 56.7(2) no
C4a C10 C12 C11 -55.8(2) no
C5 C6 C7 C8 -0.8(3) no
C5 C10a C8a C8 -1.2(2) no
C5 C10a C8a C9 -179.50(14) no
C5 C10a C10 C12 123.1(2) no
C6 C5 C10a C8a 1.3(2) no
C6 C5 C10a C10 -177.4(2) no
C6 C7 C8 C8a 0.9(3) no
C7 C6 C5 C10a -0.3(3) no
C7 C8 C8a C9 178.1(2) no
C7 C8 C8a C10a 0.2(3) no
C8 C8a C9 C9a 125.6(2) no
C8 C8a C9 C11 -121.0(2) no
C8 C8a C10a C10 177.58(14) no
C8a C9 C11 C12 -57.4(2) no
C8a C9 C11 C13 115.5(2) no
C8a C10a C10 C12 -55.6(2) no
C9 C8a C10a C10 -0.7(2) no
C9 C9a C4a C10 -1.7(2) no
C9 C11 C12 C10 0.2(2) no
C9a C4a C10 C10a -55.2(2) no
C9a C4a C10 C12 56.1(2) no
C9a C9 C8a C10a -56.3(2) no
C9a C9 C11 C12 55.2(2) no
C9a C9 C11 C13 -131.91(15) no
C10 C12 S1 C15 -45.90(15) no
C10 C12 C11 C13 -171.6(2) no
C10a C8a C9 C11 57.1(2) no
C10a C10 C12 C11 56.4(2) no
C11 C12 S1 C15 146.3(2) no
C11 C13 O1 C14 172.8(2) no
